data_7004890
loop_
_publ_author_name
'Christlieb, Martin'
'Cowley, Andrew R.'
'Dilworth, Jonathan R.'
'Donnelly, Paul S.'
'Paterson, Brett M.'
'Struthers, Harriet S. R.'
'White, Jonathan M.'

_publ_section_title
;
 New bimetallic compounds based on the bis(thiosemicarbazonato) motif.
;
_journal_issue 3
_journal_name_full 'Dalton transactions (Cambridge, England : 2003)'
_journal_page_first 327
_journal_page_last 331
_journal_paper_doi 10.1039/b612907b
_journal_year 2007
_chemical_formula_sum 'C44 H82 Cu4 N26 O6 S6'
_chemical_formula_weight 1517.88
_chemical_name_systematic
;
?
;
_space_group_IT_number 14
_symmetry_cell_setting monoclinic
_symmetry_space_group_name_Hall '-P 2yn'
_symmetry_space_group_name_H-M 'P 1 21/n 1'
_atom_sites_solution_hydrogens geom
_atom_sites_solution_primary direct
_atom_sites_solution_secondary difmap
_audit_creation_method SHELXL-97
_cell_angle_alpha 90.00
_cell_angle_beta 110.6700(10)
_cell_angle_gamma 90.00
_cell_formula_units_Z 2
_cell_length_a 14.2293(10)
_cell_length_b 16.2421(12)
_cell_length_c 14.9540(11)
_cell_measurement_reflns_used 4734
_cell_measurement_temperature 130(2)
_cell_measurement_theta_max 26.61
_cell_measurement_theta_min 2.46
_cell_volume 3233.6(4)
_computing_cell_refinement 'Bruker SMART'
_computing_data_collection 'Bruker SMART'
_computing_data_reduction 'Bruker SAINT'
_computing_molecular_graphics 'Bruker SHELXTL'
_computing_publication_material 'Bruker SHELXTL'
_computing_structure_refinement 'Bruker SHELXTL'
_computing_structure_solution 'Bruker SHELXTL'
_diffrn_ambient_temperature 293(2)
_diffrn_measured_fraction_theta_full 0.999
_diffrn_measured_fraction_theta_max 0.999
_diffrn_measurement_device_type 'CCD area detector'
_diffrn_measurement_method 'phi and omega scans'
_diffrn_radiation_monochromator graphite
_diffrn_radiation_source 'fine-focus sealed tube'
_diffrn_radiation_type MoK\a
_diffrn_radiation_wavelength 0.71073
_diffrn_reflns_av_R_equivalents 0.0453
_diffrn_reflns_av_sigmaI/netI 0.0588
_diffrn_reflns_limit_h_max 16
_diffrn_reflns_limit_h_min -11
_diffrn_reflns_limit_k_max 19
_diffrn_reflns_limit_k_min -19
_diffrn_reflns_limit_l_max 17
_diffrn_reflns_limit_l_min -17
_diffrn_reflns_number 16715
_diffrn_reflns_theta_full 25.00
_diffrn_reflns_theta_max 25.00
_diffrn_reflns_theta_min 1.70
_exptl_absorpt_coefficient_mu 1.557
_exptl_crystal_colour black
_exptl_crystal_density_diffrn 1.559
_exptl_crystal_density_method 'not measured'
_exptl_crystal_description slab
_exptl_crystal_F_000 1576
_exptl_crystal_size_max 0.25
_exptl_crystal_size_mid 0.20
_exptl_crystal_size_min 0.07
_refine_diff_density_max 0.467
_refine_diff_density_min -0.317
_refine_diff_density_rms 0.070
_refine_ls_extinction_method none
_refine_ls_goodness_of_fit_ref 0.928
_refine_ls_hydrogen_treatment mixed
_refine_ls_matrix_type full
_refine_ls_number_parameters 407
_refine_ls_number_reflns 5692
_refine_ls_number_restraints 0
_refine_ls_restrained_S_all 0.928
_refine_ls_R_factor_all 0.0459
_refine_ls_R_factor_gt 0.0328
_refine_ls_shift/su_max 0.001
_refine_ls_shift/su_mean 0.000
_refine_ls_structure_factor_coef Fsqd
_refine_ls_weighting_details 'calc w=1/[\s^2^(Fo^2^)+(0.0293P)^2^+0.0000P] where P=(Fo^2^+2Fc^2^)/3'
_refine_ls_weighting_scheme calc
_refine_ls_wR_factor_gt 0.0690
_refine_ls_wR_factor_ref 0.0713
_reflns_number_gt 4415
_reflns_number_total 5692
_reflns_threshold_expression >2sigma(I)
_cod_data_source_file b612907b.txt
_cod_data_source_block jmwpd4
_cod_depositor_comments
;
The following automatic conversions were performed:
'_symmetry_cell_setting' value 'Monoclinic' changed to 'monoclinic'
according to '/home/saulius/struct/CIF-dictionaries/cif_core.dic'
dictionary named 'cif_core.dic' version 2.4.1 from 2010-06-29.

Automatic conversion script
Id: cif_fix_enum 1527 2010-12-29 10:47:43Z saulius 
;
_cod_original_sg_symbol_H-M 'P2(1)/n '
_cod_database_code 7004890

loop_
_symmetry_equiv_pos_as_xyz
'x, y, z'
'-x+1/2, y+1/2, -z+1/2'
'-x, -y, -z'
'x-1/2, -y-1/2, z-1/2'

loop_
_atom_site_label
_atom_site_type_symbol
_atom_site_fract_x
_atom_site_fract_y
_atom_site_fract_z
_atom_site_U_iso_or_equiv
_atom_site_adp_type
_atom_site_occupancy
_atom_site_symmetry_multiplicity
_atom_site_calc_flag
_atom_site_refinement_flags
_atom_site_disorder_assembly
_atom_site_disorder_group
C1 C 0.1496(2) 0.92054(16) 0.0380(2) 0.0280(8) Uani 1 1 d . . .
H1A H 0.1456 0.9564 -0.0143 0.042 Uiso 1 1 calc R . .
H1B H 0.2122 0.9293 0.0894 0.042 Uiso 1 1 calc R . .
H1C H 0.0949 0.9320 0.0596 0.042 Uiso 1 1 calc R . .
C3 C 0.1401(2) 0.77337(16) 0.0638(2) 0.0186(7) Uani 1 1 d . . .
C6 C 0.1461(2) 0.72804(16) 0.29010(19) 0.0182(7) Uani 1 1 d . . .
C7 C 0.1357(2) 0.64929(17) 0.33274(19) 0.0178(7) Uani 1 1 d . . .
C10 C 0.0917(2) 0.45190(17) 0.24064(19) 0.0193(7) Uani 1 1 d . . .
C13 C 0.0954(2) 0.24036(17) 0.22607(19) 0.0183(7) Uani 1 1 d . . .
C14 C 0.0987(2) 0.18458(16) 0.15072(19) 0.0165(7) Uani 1 1 d . . .
C17 C 0.0927(2) 0.22716(16) -0.0774(2) 0.0176(7) Uani 1 1 d . . .
C19 C 0.0791(2) 0.10415(17) -0.1752(2) 0.0302(8) Uani 1 1 d . . .
H19A H 0.0734 0.0921 -0.2398 0.045 Uiso 1 1 calc R . .
H19B H 0.0198 0.0856 -0.1647 0.045 Uiso 1 1 calc R . .
H19C H 0.1368 0.0764 -0.1318 0.045 Uiso 1 1 calc R . .
C20 C 0.1585(2) 0.80732(16) 0.3440(2) 0.0236(7) Uani 1 1 d . . .
H20A H 0.1722 0.8509 0.3070 0.035 Uiso 1 1 calc R . .
H20B H 0.2133 0.8024 0.4038 0.035 Uiso 1 1 calc R . .
H20C H 0.0979 0.8195 0.3558 0.035 Uiso 1 1 calc R . .
C21 C 0.1521(2) 0.63925(17) 0.43611(19) 0.0246(7) Uani 1 1 d . . .
H21A H 0.1692 0.5830 0.4545 0.037 Uiso 1 1 calc R . .
H21B H 0.0918 0.6537 0.4474 0.037 Uiso 1 1 calc R . .
H21C H 0.2059 0.6746 0.4731 0.037 Uiso 1 1 calc R . .
C22 C 0.1059(2) 0.21075(17) 0.32316(19) 0.0230(7) Uani 1 1 d . . .
H22A H 0.0766 0.1570 0.3186 0.034 Uiso 1 1 calc R . .
H22B H 0.0720 0.2481 0.3514 0.034 Uiso 1 1 calc R . .
H22C H 0.1758 0.2081 0.3622 0.034 Uiso 1 1 calc R . .
C23 C 0.1082(2) 0.09327(16) 0.1641(2) 0.0252(8) Uani 1 1 d . . .
H23A H 0.1062 0.0678 0.1056 0.038 Uiso 1 1 calc R . .
H23B H 0.0537 0.0730 0.1816 0.038 Uiso 1 1 calc R . .
H23C H 0.1708 0.0805 0.2138 0.038 Uiso 1 1 calc R . .
C24 C 0.3873(3) 0.5978(2) 0.9472(3) 0.0622(12) Uani 1 1 d . . .
H24A H 0.4090 0.5740 0.8991 0.093 Uiso 1 1 calc R . .
H24B H 0.4445 0.6077 1.0040 0.093 Uiso 1 1 calc R . .
H24C H 0.3535 0.6489 0.9243 0.093 Uiso 1 1 calc R . .
C25 C 0.2211(3) 0.5284(2) 0.8968(2) 0.0496(11) Uani 1 1 d . . .
H25A H 0.2283 0.5012 0.8427 0.074 Uiso 1 1 calc R . .
H25B H 0.1882 0.5804 0.8772 0.074 Uiso 1 1 calc R . .
H25C H 0.1816 0.4947 0.9229 0.074 Uiso 1 1 calc R . .
C26 C 0.3470(3) 0.50454(19) 1.0531(3) 0.0387(9) Uani 1 1 d . . .
H26 H 0.2997 0.4711 1.0651 0.046 Uiso 1 1 calc R . .
C27 C 0.8374(3) 0.2681(2) 0.2580(3) 0.0536(11) Uani 1 1 d . . .
H27A H 0.8318 0.2614 0.1925 0.080 Uiso 1 1 calc R . .
H27B H 0.8931 0.3036 0.2900 0.080 Uiso 1 1 calc R . .
H27C H 0.7767 0.2920 0.2605 0.080 Uiso 1 1 calc R . .
C28 C 0.8585(3) 0.1845(2) 0.4026(2) 0.0494(10) Uani 1 1 d . . .
H28A H 0.8705 0.1287 0.4250 0.074 Uiso 1 1 calc R . .
H28B H 0.7961 0.2033 0.4065 0.074 Uiso 1 1 calc R . .
H28C H 0.9122 0.2190 0.4415 0.074 Uiso 1 1 calc R . .
C29 C 0.8678(2) 0.1218(2) 0.2594(2) 0.0320(8) Uani 1 1 d . . .
H29 H 0.8800 0.0725 0.2933 0.038 Uiso 1 1 calc R . .
C30 C 0.6237(3) 0.0093(2) 0.1213(2) 0.0466(10) Uani 1 1 d . . .
H30A H 0.5794 -0.0183 0.0656 0.070 Uiso 1 1 calc R . .
H30B H 0.6085 -0.0074 0.1762 0.070 Uiso 1 1 calc R . .
H30C H 0.6920 -0.0049 0.1304 0.070 Uiso 1 1 calc R . .
C31 C 0.6185(3) 0.1343(2) 0.0231(2) 0.0452(10) Uani 1 1 d . . .
H31A H 0.5856 0.0995 -0.0308 0.068 Uiso 1 1 calc R . .
H31B H 0.6881 0.1400 0.0307 0.068 Uiso 1 1 calc R . .
H31C H 0.5872 0.1875 0.0127 0.068 Uiso 1 1 calc R . .
C32 C 0.5976(2) 0.1448(2) 0.1758(2) 0.0286(8) Uani 1 1 d . . .
H24 H 0.5951 0.1185 0.2301 0.034 Uiso 1 1 calc R . .
N2 N 0.14363(19) 0.83521(15) 0.00627(18) 0.0215(6) Uani 1 1 d . . .
N4 N 0.14724(18) 0.79169(13) 0.15156(16) 0.0188(6) Uani 1 1 d . . .
N5 N 0.14137(17) 0.72277(13) 0.20218(16) 0.0179(6) Uani 1 1 d . . .
N8 N 0.11300(17) 0.58689(13) 0.27317(15) 0.0178(6) Uani 1 1 d . . .
N9 N 0.10098(18) 0.51080(13) 0.30551(15) 0.0194(6) Uani 1 1 d . . .
N11 N 0.08559(18) 0.37522(13) 0.26916(16) 0.0201(6) Uani 1 1 d . . .
N12 N 0.08560(17) 0.31853(13) 0.20268(15) 0.0180(6) Uani 1 1 d . . .
N15 N 0.09404(17) 0.22166(13) 0.07179(16) 0.0175(6) Uani 1 1 d . . .
N16 N 0.09447(18) 0.17789(13) -0.00651(16) 0.0195(6) Uani 1 1 d . . .
N18 N 0.09039(19) 0.19284(15) -0.15905(18) 0.0222(6) Uani 1 1 d . . .
N19 N 0.3193(2) 0.54180(15) 0.96880(19) 0.0309(7) Uani 1 1 d . . .
N20 N 0.85357(19) 0.18828(16) 0.30482(19) 0.0313(7) Uani 1 1 d . . .
N21 N 0.61051(19) 0.09793(16) 0.10852(17) 0.0292(7) Uani 1 1 d . . .
O1 O 0.4295(2) 0.51035(14) 1.11644(18) 0.0552(8) Uani 1 1 d . . .
O2 O 0.86641(18) 0.11933(14) 0.17751(15) 0.0417(6) Uani 1 1 d . . .
O3 O 0.58881(16) 0.22035(13) 0.17250(15) 0.0337(6) Uani 1 1 d . . .
S1 S 0.09045(6) 0.47525(4) 0.12144(5) 0.02086(19) Uani 1 1 d . . .
S2 S 0.09770(6) 0.33646(4) -0.07221(5) 0.01888(18) Uani 1 1 d . . .
S3 S 0.12707(6) 0.67247(4) 0.01399(5) 0.01822(17) Uani 1 1 d . . .
Cu1 Cu 0.10490(3) 0.61420(2) 0.14371(2) 0.01808(10) Uani 1 1 d . . .
Cu2 Cu 0.07433(3) 0.34116(2) 0.07124(2) 0.01816(10) Uani 1 1 d . . .
H2 H 0.137(2) 0.8265(17) -0.050(2) 0.022(9) Uiso 1 1 d . . .
H18 H 0.086(2) 0.2237(16) -0.2048(19) 0.020(9) Uiso 1 1 d . . .

loop_
_atom_site_aniso_label
_atom_site_aniso_U_11
_atom_site_aniso_U_22
_atom_site_aniso_U_33
_atom_site_aniso_U_23
_atom_site_aniso_U_13
_atom_site_aniso_U_12
C1 0.040(2) 0.0147(16) 0.0298(18) 0.0004(14) 0.0125(17) -0.0034(15)
C3 0.0157(18) 0.0165(15) 0.0220(16) -0.0019(13) 0.0047(14) -0.0008(13)
C6 0.0163(18) 0.0186(16) 0.0166(15) -0.0037(12) 0.0021(13) 0.0006(13)
C7 0.0152(17) 0.0188(16) 0.0180(15) -0.0034(13) 0.0043(13) 0.0001(13)
C10 0.0171(18) 0.0226(17) 0.0163(15) 0.0011(13) 0.0035(14) 0.0026(13)
C13 0.0161(18) 0.0197(16) 0.0170(15) 0.0026(13) 0.0031(13) -0.0014(13)
C14 0.0138(17) 0.0148(15) 0.0180(15) 0.0010(12) 0.0018(13) -0.0013(12)
C17 0.0147(17) 0.0157(15) 0.0212(16) -0.0009(13) 0.0050(14) -0.0001(12)
C19 0.046(2) 0.0192(17) 0.0271(17) -0.0038(14) 0.0143(17) 0.0031(15)
C20 0.030(2) 0.0178(16) 0.0210(16) -0.0056(13) 0.0064(15) -0.0023(14)
C21 0.029(2) 0.0233(17) 0.0209(16) -0.0044(13) 0.0082(15) -0.0031(14)
C22 0.0254(19) 0.0210(16) 0.0210(16) 0.0013(13) 0.0064(15) -0.0022(14)
C23 0.034(2) 0.0183(16) 0.0242(17) 0.0020(13) 0.0114(16) 0.0006(14)
C24 0.067(3) 0.065(3) 0.064(3) 0.015(2) 0.034(3) -0.009(2)
C25 0.062(3) 0.031(2) 0.048(2) -0.0077(18) 0.011(2) 0.0026(19)
C26 0.057(3) 0.0230(19) 0.042(2) -0.0014(17) 0.024(2) 0.0055(18)
C27 0.045(3) 0.035(2) 0.075(3) 0.004(2) 0.015(2) 0.0058(19)
C28 0.051(3) 0.061(3) 0.045(2) -0.020(2) 0.029(2) -0.013(2)
C29 0.026(2) 0.035(2) 0.035(2) 0.0038(17) 0.0098(17) -0.0013(16)
C30 0.051(3) 0.038(2) 0.044(2) -0.0131(18) 0.007(2) 0.0135(19)
C31 0.043(3) 0.066(3) 0.032(2) -0.0072(18) 0.0203(19) -0.003(2)
C32 0.020(2) 0.043(2) 0.0232(17) -0.0027(16) 0.0073(15) 0.0000(16)
N2 0.0289(17) 0.0183(14) 0.0181(14) -0.0009(12) 0.0093(13) -0.0036(11)
N4 0.0223(15) 0.0151(13) 0.0195(13) -0.0013(11) 0.0080(12) -0.0016(11)
N5 0.0183(15) 0.0145(13) 0.0201(13) -0.0006(11) 0.0057(12) -0.0009(11)
N8 0.0196(15) 0.0174(13) 0.0160(12) 0.0006(10) 0.0056(11) 0.0024(11)
N9 0.0263(16) 0.0138(13) 0.0166(12) -0.0002(10) 0.0057(12) -0.0014(11)
N11 0.0276(16) 0.0154(13) 0.0169(13) -0.0018(11) 0.0073(12) -0.0003(11)
N12 0.0212(15) 0.0155(13) 0.0157(12) -0.0014(10) 0.0045(11) -0.0015(11)
N15 0.0169(15) 0.0140(12) 0.0199(13) -0.0010(10) 0.0046(11) 0.0007(10)
N16 0.0224(15) 0.0169(13) 0.0199(13) -0.0030(11) 0.0084(12) 0.0021(11)
N18 0.0311(18) 0.0171(14) 0.0199(14) 0.0023(12) 0.0108(13) 0.0028(12)
N19 0.0411(19) 0.0214(15) 0.0318(16) 0.0010(12) 0.0149(15) -0.0009(13)
N20 0.0280(17) 0.0298(16) 0.0382(17) -0.0045(13) 0.0144(14) -0.0032(13)
N21 0.0277(17) 0.0355(16) 0.0247(14) -0.0065(12) 0.0096(13) 0.0030(13)
O1 0.066(2) 0.0387(16) 0.0481(16) -0.0040(13) 0.0041(16) 0.0111(14)
O2 0.0493(17) 0.0539(16) 0.0234(13) -0.0008(11) 0.0149(12) -0.0039(13)
O3 0.0402(16) 0.0304(14) 0.0333(13) -0.0042(10) 0.0165(11) -0.0011(11)
S1 0.0325(5) 0.0131(4) 0.0164(4) -0.0011(3) 0.0080(4) -0.0006(3)
S2 0.0224(5) 0.0150(4) 0.0190(4) 0.0000(3) 0.0071(3) -0.0008(3)
S3 0.0215(4) 0.0152(4) 0.0179(4) -0.0024(3) 0.0069(3) -0.0002(3)
Cu1 0.0234(2) 0.01370(19) 0.01583(19) -0.00232(15) 0.00533(16) -0.00138(16)
Cu2 0.0241(2) 0.01292(18) 0.01665(19) 0.00002(15) 0.00622(17) 0.00069(16)

loop_
_atom_type_symbol
_atom_type_description
_atom_type_scat_dispersion_real
_atom_type_scat_dispersion_imag
_atom_type_scat_source
C C 0.0033 0.0016 'International Tables Vol C Tables 4.2.6.8 and 6.1.1.4'
H H 0.0000 0.0000 'International Tables Vol C Tables 4.2.6.8 and 6.1.1.4'
N N 0.0061 0.0033 'International Tables Vol C Tables 4.2.6.8 and 6.1.1.4'
O O 0.0106 0.0060 'International Tables Vol C Tables 4.2.6.8 and 6.1.1.4'
S S 0.1246 0.1234 'International Tables Vol C Tables 4.2.6.8 and 6.1.1.4'
Cu Cu 0.3201 1.2651 'International Tables Vol C Tables 4.2.6.8 and 6.1.1.4'

loop_
_geom_angle_atom_site_label_1
_geom_angle_atom_site_label_2
_geom_angle_atom_site_label_3
_geom_angle
_geom_angle_site_symmetry_1
_geom_angle_site_symmetry_3
_geom_angle_publ_flag
N2 C1 H1A 109.5 . . ?
N2 C1 H1B 109.5 . . ?
H1A C1 H1B 109.5 . . ?
N2 C1 H1C 109.5 . . ?
H1A C1 H1C 109.5 . . ?
H1B C1 H1C 109.5 . . ?
N4 C3 N2 117.8(2) . . ?
N4 C3 S3 125.8(2) . . ?
N2 C3 S3 116.4(2) . . ?
N5 C6 C7 114.1(2) . . ?
N5 C6 C20 123.9(3) . . ?
C7 C6 C20 122.0(2) . . ?
N8 C7 C6 114.8(2) . . ?
N8 C7 C21 122.1(2) . . ?
C6 C7 C21 123.1(2) . . ?
N11 C10 N9 116.0(2) . . ?
N11 C10 S1 122.1(2) . . ?
N9 C10 S1 121.8(2) . . ?
N12 C13 C14 115.1(2) . . ?
N12 C13 C22 122.6(3) . . ?
C14 C13 C22 122.3(2) . . ?
N15 C14 C13 114.0(2) . . ?
N15 C14 C23 123.5(3) . . ?
C13 C14 C23 122.5(2) . . ?
N16 C17 N18 118.0(2) . . ?
N16 C17 S2 125.5(2) . . ?
N18 C17 S2 116.5(2) . . ?
N18 C19 H19A 109.5 . . ?
N18 C19 H19B 109.5 . . ?
H19A C19 H19B 109.5 . . ?
N18 C19 H19C 109.5 . . ?
H19A C19 H19C 109.5 . . ?
H19B C19 H19C 109.5 . . ?
C6 C20 H20A 109.5 . . ?
C6 C20 H20B 109.5 . . ?
H20A C20 H20B 109.5 . . ?
C6 C20 H20C 109.5 . . ?
H20A C20 H20C 109.5 . . ?
H20B C20 H20C 109.5 . . ?
C7 C21 H21A 109.5 . . ?
C7 C21 H21B 109.5 . . ?
H21A C21 H21B 109.5 . . ?
C7 C21 H21C 109.5 . . ?
H21A C21 H21C 109.5 . . ?
H21B C21 H21C 109.5 . . ?
C13 C22 H22A 109.5 . . ?
C13 C22 H22B 109.5 . . ?
H22A C22 H22B 109.5 . . ?
C13 C22 H22C 109.5 . . ?
H22A C22 H22C 109.5 . . ?
H22B C22 H22C 109.5 . . ?
C14 C23 H23A 109.5 . . ?
C14 C23 H23B 109.5 . . ?
H23A C23 H23B 109.5 . . ?
C14 C23 H23C 109.5 . . ?
H23A C23 H23C 109.5 . . ?
H23B C23 H23C 109.5 . . ?
N19 C24 H24A 109.5 . . ?
N19 C24 H24B 109.5 . . ?
H24A C24 H24B 109.5 . . ?
N19 C24 H24C 109.5 . . ?
H24A C24 H24C 109.5 . . ?
H24B C24 H24C 109.5 . . ?
N19 C25 H25A 109.5 . . ?
N19 C25 H25B 109.5 . . ?
H25A C25 H25B 109.5 . . ?
N19 C25 H25C 109.5 . . ?
H25A C25 H25C 109.5 . . ?
H25B C25 H25C 109.5 . . ?
O1 C26 N19 125.6(4) . . ?
O1 C26 H26 117.2 . . ?
N19 C26 H26 117.2 . . ?
N20 C27 H27A 109.5 . . ?
N20 C27 H27B 109.5 . . ?
H27A C27 H27B 109.5 . . ?
N20 C27 H27C 109.5 . . ?
H27A C27 H27C 109.5 . . ?
H27B C27 H27C 109.5 . . ?
N20 C28 H28A 109.5 . . ?
N20 C28 H28B 109.5 . . ?
H28A C28 H28B 109.5 . . ?
N20 C28 H28C 109.5 . . ?
H28A C28 H28C 109.5 . . ?
H28B C28 H28C 109.5 . . ?
O2 C29 N20 126.1(3) . . ?
O2 C29 H29 117.0 . . ?
N20 C29 H29 117.0 . . ?
N21 C30 H30A 109.5 . . ?
N21 C30 H30B 109.5 . . ?
H30A C30 H30B 109.5 . . ?
N21 C30 H30C 109.5 . . ?
H30A C30 H30C 109.5 . . ?
H30B C30 H30C 109.5 . . ?
N21 C31 H31A 109.5 . . ?
N21 C31 H31B 109.5 . . ?
H31A C31 H31B 109.5 . . ?
N21 C31 H31C 109.5 . . ?
H31A C31 H31C 109.5 . . ?
H31B C31 H31C 109.5 . . ?
O3 C32 N21 125.5(3) . . ?
O3 C32 H24 117.3 . . ?
N21 C32 H24 117.3 . . ?
C3 N2 C1 121.1(3) . . ?
C3 N2 H2 121(2) . . ?
C1 N2 H2 117.8(19) . . ?
C3 N4 N5 111.6(2) . . ?
C6 N5 N4 121.0(2) . . ?
C6 N5 Cu1 115.08(18) . . ?
N4 N5 Cu1 123.24(17) . . ?
C7 N8 N9 119.5(2) . . ?
C7 N8 Cu1 114.37(19) . . ?
N9 N8 Cu1 126.11(17) . . ?
C10 N9 N8 112.7(2) . . ?
C10 N11 N12 112.6(2) . . ?
C13 N12 N11 119.3(2) . . ?
C13 N12 Cu2 114.48(18) . . ?
N11 N12 Cu2 126.17(18) . . ?
C14 N15 N16 121.2(2) . . ?
C14 N15 Cu2 114.95(19) . . ?
N16 N15 Cu2 123.59(17) . . ?
C17 N16 N15 111.5(2) . . ?
C17 N18 C19 122.0(3) . . ?
C17 N18 H18 118.2(19) . . ?
C19 N18 H18 119.0(19) . . ?
C26 N19 C24 120.1(3) . . ?
C26 N19 C25 121.5(3) . . ?
C24 N19 C25 118.4(3) . . ?
C29 N20 C28 121.5(3) . . ?
C29 N20 C27 120.4(3) . . ?
C28 N20 C27 118.1(3) . . ?
C32 N21 C31 120.7(3) . . ?
C32 N21 C30 121.0(3) . . ?
C31 N21 C30 118.2(3) . . ?
C10 S1 Cu1 95.40(9) . . ?
C10 S1 Cu2 95.07(9) . . ?
Cu1 S1 Cu2 169.52(4) . . ?
C17 S2 Cu2 93.29(10) . . ?
C3 S3 Cu1 92.95(10) . . ?
C3 S3 Cu2 102.06(10) . 3_565 ?
Cu1 S3 Cu2 85.70(3) . 3_565 ?
N8 Cu1 N5 81.25(9) . . ?
N8 Cu1 S3 164.30(7) . . ?
N5 Cu1 S3 84.92(7) . . ?
N8 Cu1 S1 83.71(7) . . ?
N5 Cu1 S1 162.57(7) . . ?
S3 Cu1 S1 108.62(3) . . ?
N12 Cu2 N15 81.29(9) . . ?
N12 Cu2 S2 162.29(7) . . ?
N15 Cu2 S2 84.43(7) . . ?
N12 Cu2 S1 83.44(7) . . ?
N15 Cu2 S1 160.57(7) . . ?
S2 Cu2 S1 107.98(3) . . ?
N12 Cu2 S3 98.98(7) . 3_565 ?
N15 Cu2 S3 92.70(7) . 3_565 ?
S2 Cu2 S3 92.06(3) . 3_565 ?
S1 Cu2 S3 101.50(3) . 3_565 ?

loop_
_geom_bond_atom_site_label_1
_geom_bond_atom_site_label_2
_geom_bond_distance
_geom_bond_site_symmetry_2
_geom_bond_publ_flag
C1 N2 1.457(3) . ?
C1 H1A 0.9600 . ?
C1 H1B 0.9600 . ?
C1 H1C 0.9600 . ?
C3 N4 1.314(3) . ?
C3 N2 1.335(3) . ?
C3 S3 1.782(3) . ?
C6 N5 1.295(3) . ?
C6 C7 1.460(4) . ?
C6 C20 1.496(4) . ?
C7 N8 1.312(3) . ?
C7 C21 1.489(4) . ?
C10 N11 1.329(3) . ?
C10 N9 1.335(3) . ?
C10 S1 1.816(3) . ?
C13 N12 1.311(3) . ?
C13 C14 1.459(4) . ?
C13 C22 1.486(4) . ?
C14 N15 1.306(3) . ?
C14 C23 1.496(4) . ?
C17 N16 1.321(3) . ?
C17 N18 1.332(4) . ?
C17 S2 1.777(3) . ?
C19 N18 1.460(3) . ?
C19 H19A 0.9600 . ?
C19 H19B 0.9600 . ?
C19 H19C 0.9600 . ?
C20 H20A 0.9600 . ?
C20 H20B 0.9600 . ?
C20 H20C 0.9600 . ?
C21 H21A 0.9600 . ?
C21 H21B 0.9600 . ?
C21 H21C 0.9600 . ?
C22 H22A 0.9600 . ?
C22 H22B 0.9600 . ?
C22 H22C 0.9600 . ?
C23 H23A 0.9600 . ?
C23 H23B 0.9600 . ?
C23 H23C 0.9600 . ?
C24 N19 1.445(4) . ?
C24 H24A 0.9600 . ?
C24 H24B 0.9600 . ?
C24 H24C 0.9600 . ?
C25 N19 1.448(4) . ?
C25 H25A 0.9600 . ?
C25 H25B 0.9600 . ?
C25 H25C 0.9600 . ?
C26 O1 1.224(4) . ?
C26 N19 1.327(4) . ?
C26 H26 0.9300 . ?
C27 N20 1.453(4) . ?
C27 H27A 0.9600 . ?
C27 H27B 0.9600 . ?
C27 H27C 0.9600 . ?
C28 N20 1.440(4) . ?
C28 H28A 0.9600 . ?
C28 H28B 0.9600 . ?
C28 H28C 0.9600 . ?
C29 O2 1.218(4) . ?
C29 N20 1.329(4) . ?
C29 H29 0.9300 . ?
C30 N21 1.456(4) . ?
C30 H30A 0.9600 . ?
C30 H30B 0.9600 . ?
C30 H30C 0.9600 . ?
C31 N21 1.448(4) . ?
C31 H31A 0.9600 . ?
C31 H31B 0.9600 . ?
C31 H31C 0.9600 . ?
C32 O3 1.233(3) . ?
C32 N21 1.325(4) . ?
C32 H24 0.9300 . ?
N2 H2 0.83(3) . ?
N4 N5 1.370(3) . ?
N5 Cu1 1.955(2) . ?
N8 N9 1.360(3) . ?
N8 Cu1 1.949(2) . ?
N11 N12 1.355(3) . ?
N12 Cu2 1.950(2) . ?
N15 N16 1.372(3) . ?
N15 Cu2 1.961(2) . ?
N18 H18 0.83(3) . ?
S1 Cu1 2.2800(8) . ?
S1 Cu2 2.2886(8) . ?
S2 Cu2 2.2851(8) . ?
S3 Cu1 2.2782(8) . ?
S3 Cu2 2.7033(9) 3_565 ?
Cu2 S3 2.7033(9) 3_565 ?

loop_
_geom_torsion_atom_site_label_1
_geom_torsion_atom_site_label_2
_geom_torsion_atom_site_label_3
_geom_torsion_atom_site_label_4
_geom_torsion
_geom_torsion_site_symmetry_1
_geom_torsion_site_symmetry_2
_geom_torsion_site_symmetry_3
_geom_torsion_site_symmetry_4
_geom_torsion_publ_flag
N5 C6 C7 N8 -6.6(4) . . . . ?
C20 C6 C7 N8 171.9(3) . . . . ?
N5 C6 C7 C21 171.7(3) . . . . ?
C20 C6 C7 C21 -9.7(4) . . . . ?
N12 C13 C14 N15 1.8(4) . . . . ?
C22 C13 C14 N15 -176.3(3) . . . . ?
N12 C13 C14 C23 -179.1(3) . . . . ?
C22 C13 C14 C23 2.8(4) . . . . ?
N4 C3 N2 C1 -3.3(4) . . . . ?
S3 C3 N2 C1 177.2(2) . . . . ?
N2 C3 N4 N5 179.3(2) . . . . ?
S3 C3 N4 N5 -1.3(4) . . . . ?
C7 C6 N5 N4 178.3(2) . . . . ?
C20 C6 N5 N4 -0.3(4) . . . . ?
C7 C6 N5 Cu1 7.3(3) . . . . ?
C20 C6 N5 Cu1 -171.2(2) . . . . ?
C3 N4 N5 C6 -179.5(3) . . . . ?
C3 N4 N5 Cu1 -9.3(3) . . . . ?
C6 C7 N8 N9 -179.6(2) . . . . ?
C21 C7 N8 N9 2.0(4) . . . . ?
C6 C7 N8 Cu1 2.6(3) . . . . ?
C21 C7 N8 Cu1 -175.7(2) . . . . ?
N11 C10 N9 N8 176.2(2) . . . . ?
S1 C10 N9 N8 -2.4(3) . . . . ?
C7 N8 N9 C10 -171.5(3) . . . . ?
Cu1 N8 N9 C10 6.0(3) . . . . ?
N9 C10 N11 N12 -174.3(2) . . . . ?
S1 C10 N11 N12 4.3(3) . . . . ?
C14 C13 N12 N11 -177.6(2) . . . . ?
C22 C13 N12 N11 0.5(4) . . . . ?
C14 C13 N12 Cu2 1.4(3) . . . . ?
C22 C13 N12 Cu2 179.5(2) . . . . ?
C10 N11 N12 C13 169.6(3) . . . . ?
C10 N11 N12 Cu2 -9.3(3) . . . . ?
C13 C14 N15 N16 -178.8(2) . . . . ?
C23 C14 N15 N16 2.1(4) . . . . ?
C13 C14 N15 Cu2 -4.1(3) . . . . ?
C23 C14 N15 Cu2 176.8(2) . . . . ?
N18 C17 N16 N15 -178.4(2) . . . . ?
S2 C17 N16 N15 4.0(4) . . . . ?
C14 N15 N16 C17 -177.8(3) . . . . ?
Cu2 N15 N16 C17 7.9(3) . . . . ?
N16 C17 N18 C19 6.5(4) . . . . ?
S2 C17 N18 C19 -175.6(2) . . . . ?
O1 C26 N19 C24 -3.1(5) . . . . ?
O1 C26 N19 C25 177.4(3) . . . . ?
O2 C29 N20 C28 -178.9(3) . . . . ?
O2 C29 N20 C27 -2.0(5) . . . . ?
O3 C32 N21 C31 1.9(5) . . . . ?
O3 C32 N21 C30 177.8(3) . . . . ?
N11 C10 S1 Cu1 -179.5(2) . . . . ?
N9 C10 S1 Cu1 -1.0(2) . . . . ?
N11 C10 S1 Cu2 0.9(2) . . . . ?
N9 C10 S1 Cu2 179.4(2) . . . . ?
N16 C17 S2 Cu2 -10.7(3) . . . . ?
N18 C17 S2 Cu2 171.6(2) . . . . ?
N4 C3 S3 Cu1 8.3(3) . . . . ?
N2 C3 S3 Cu1 -172.3(2) . . . . ?
N4 C3 S3 Cu2 94.5(3) . . . 3_565 ?
N2 C3 S3 Cu2 -86.0(2) . . . 3_565 ?
C7 N8 Cu1 N5 0.9(2) . . . . ?
N9 N8 Cu1 N5 -176.7(2) . . . . ?
C7 N8 Cu1 S3 29.4(4) . . . . ?
N9 N8 Cu1 S3 -148.2(2) . . . . ?
C7 N8 Cu1 S1 172.1(2) . . . . ?
N9 N8 Cu1 S1 -5.5(2) . . . . ?
C6 N5 Cu1 N8 -4.8(2) . . . . ?
N4 N5 Cu1 N8 -175.5(2) . . . . ?
C6 N5 Cu1 S3 -177.3(2) . . . . ?
N4 N5 Cu1 S3 12.0(2) . . . . ?
C6 N5 Cu1 S1 -35.4(4) . . . . ?
N4 N5 Cu1 S1 153.88(18) . . . . ?
C3 S3 Cu1 N8 -36.9(3) . . . . ?
Cu2 S3 Cu1 N8 -138.8(3) 3_565 . . . ?
C3 S3 Cu1 N5 -8.62(12) . . . . ?
Cu2 S3 Cu1 N5 -110.50(7) 3_565 . . . ?
C3 S3 Cu1 S1 -177.37(10) . . . . ?
Cu2 S3 Cu1 S1 80.75(3) 3_565 . . . ?
C10 S1 Cu1 N8 2.76(12) . . . . ?
Cu2 S1 Cu1 N8 -179.7(2) . . . . ?
C10 S1 Cu1 N5 33.2(3) . . . . ?
Cu2 S1 Cu1 N5 -149.2(3) . . . . ?
C10 S1 Cu1 S3 172.78(9) . . . . ?
Cu2 S1 Cu1 S3 -9.6(2) . . . . ?
C13 N12 Cu2 N15 -2.8(2) . . . . ?
N11 N12 Cu2 N15 176.1(2) . . . . ?
C13 N12 Cu2 S2 -39.4(4) . . . . ?
N11 N12 Cu2 S2 139.6(2) . . . . ?
C13 N12 Cu2 S1 -170.8(2) . . . . ?
N11 N12 Cu2 S1 8.2(2) . . . . ?
C13 N12 Cu2 S3 88.6(2) . . . 3_565 ?
N11 N12 Cu2 S3 -92.5(2) . . . 3_565 ?
C14 N15 Cu2 N12 3.9(2) . . . . ?
N16 N15 Cu2 N12 178.5(2) . . . . ?
C14 N15 Cu2 S2 173.4(2) . . . . ?
N16 N15 Cu2 S2 -12.0(2) . . . . ?
C14 N15 Cu2 S1 42.4(4) . . . . ?
N16 N15 Cu2 S1 -143.00(18) . . . . ?
C14 N15 Cu2 S3 -94.8(2) . . . 3_565 ?
N16 N15 Cu2 S3 79.8(2) . . . 3_565 ?
C17 S2 Cu2 N12 45.9(2) . . . . ?
C17 S2 Cu2 N15 9.64(11) . . . . ?
C17 S2 Cu2 S1 174.33(9) . . . . ?
C17 S2 Cu2 S3 -82.88(9) . . . 3_565 ?
C10 S1 Cu2 N12 -3.80(12) . . . . ?
Cu1 S1 Cu2 N12 178.6(2) . . . . ?
C10 S1 Cu2 N15 -42.1(2) . . . . ?
Cu1 S1 Cu2 N15 140.3(3) . . . . ?
C10 S1 Cu2 S2 -169.92(10) . . . . ?
Cu1 S1 Cu2 S2 12.5(2) . . . . ?
C10 S1 Cu2 S3 94.08(10) . . . 3_565 ?
Cu1 S1 Cu2 S3 -83.5(2) . . . 3_565 ?
